data_4135280
loop_
_publ_author_name
'Yao, Qi-Jun'
'Xie, Pei-Pei'
'Wu, Yong-Jie'
'Feng, Ya-Lan'
'Teng, Ming-Ya'
'Hong, Xin'
'Shi, Bing-Feng'

_publ_section_title
;
 Enantioselective Synthesis of Atropisomeric Anilides via Pd(II)-Catalyzed
 Asymmetric C-H Olefination.
;
_journal_issue 42
_journal_name_full 'Journal of the American Chemical Society'
_journal_page_first 18266
_journal_page_last 18276
_journal_paper_doi 10.1021/jacs.0c09400
_journal_volume 142
_journal_year 2020
_chemical_absolute_configuration ad
_chemical_formula_moiety 'C H2 Cl2, 2(C34 H28 F6 N2 O3)'
_chemical_formula_sum 'C69 H58 Cl2 F12 N4 O6'
_chemical_formula_weight 1338.09
_space_group_crystal_system triclinic
_space_group_IT_number 1
_space_group_name_Hall 'P 1'
_space_group_name_H-M_alt 'P 1'
_atom_sites_solution_hydrogens geom
_atom_sites_solution_primary dual
_audit_creation_date 2019-05-21
_audit_creation_method
;
Olex2 1.2
(compiled 2018.05.29 svn.r3508 for OlexSys, GUI svn.r5506)
;
_cell_angle_alpha 71.8740(10)
_cell_angle_beta 85.8650(10)
_cell_angle_gamma 84.0380(10)
_cell_formula_units_Z 1
_cell_length_a 8.9752(3)
_cell_length_b 12.9775(4)
_cell_length_c 14.8463(5)
_cell_measurement_reflns_used 9626
_cell_measurement_temperature 170(2)
_cell_measurement_theta_max 72.21
_cell_measurement_theta_min 3.98
_cell_volume 1633.08(9)
_computing_cell_refinement 'SAINT V8.38A (?, 2016)'
_computing_data_reduction 'SAINT V8.38A (?, 2016)'
_computing_molecular_graphics 'Olex2 (Dolomanov et al., 2009)'
_computing_publication_material 'Olex2 (Dolomanov et al., 2009)'
_computing_structure_refinement 'ShelXL (Sheldrick, 2015)'
_computing_structure_solution 'ShelXT (Sheldrick, 2015)'
_diffrn_ambient_temperature 170.0
_diffrn_measured_fraction_theta_full 0.994
_diffrn_measured_fraction_theta_max 0.988
_diffrn_measurement_device_type 'Bruker APEX-II CCD'
_diffrn_measurement_method '\f and \w scans'
_diffrn_radiation_type CuK\a
_diffrn_radiation_wavelength 1.54178
_diffrn_reflns_av_R_equivalents 0.0435
_diffrn_reflns_av_unetI/netI 0.0548
_diffrn_reflns_Laue_measured_fraction_full 0.994
_diffrn_reflns_Laue_measured_fraction_max 0.988
_diffrn_reflns_limit_h_max 11
_diffrn_reflns_limit_h_min -11
_diffrn_reflns_limit_k_max 15
_diffrn_reflns_limit_k_min -16
_diffrn_reflns_limit_l_max 18
_diffrn_reflns_limit_l_min -18
_diffrn_reflns_number 31024
_diffrn_reflns_point_group_measured_fraction_full 0.949
_diffrn_reflns_point_group_measured_fraction_max 0.935
_diffrn_reflns_theta_full 67.679
_diffrn_reflns_theta_max 72.458
_diffrn_reflns_theta_min 3.135
_diffrn_standards_number 0
_exptl_absorpt_coefficient_mu 1.666
_exptl_absorpt_correction_T_max 0.7536
_exptl_absorpt_correction_T_min 0.4804
_exptl_absorpt_correction_type multi-scan
_exptl_absorpt_process_details
;
SADABS-2016/2 (Bruker,2016/2) was used for absorption correction.
wR2(int) was 0.1345 before and 0.0765 after correction.
The Ratio of minimum to maximum transmission is 0.6375.
The \l/2 correction factor is Not present.
;
_exptl_crystal_colour colourless
_exptl_crystal_colour_primary colourless
_exptl_crystal_density_diffrn 1.361
_exptl_crystal_description needle
_exptl_crystal_F_000 690
_exptl_crystal_size_max 0.704
_exptl_crystal_size_mid 0.295
_exptl_crystal_size_min 0.206
_refine_diff_density_max 0.591
_refine_diff_density_min -0.524
_refine_diff_density_rms 0.057
_refine_ls_abs_structure_details
;
 Flack x determined using 5455 quotients [(I+)-(I-)]/[(I+)+(I-)]
 (Parsons, Flack and Wagner, Acta Cryst. B69 (2013) 249-259).
;
_refine_ls_abs_structure_Flack 0.096(13)
_refine_ls_extinction_method none
_refine_ls_goodness_of_fit_ref 1.018
_refine_ls_hydrogen_treatment constr
_refine_ls_matrix_type full
_refine_ls_number_parameters 844
_refine_ls_number_reflns 12075
_refine_ls_number_restraints 39
_refine_ls_restrained_S_all 1.027
_refine_ls_R_factor_all 0.0555
_refine_ls_R_factor_gt 0.0551
_refine_ls_shift/su_max 0.000
_refine_ls_shift/su_mean 0.000
_refine_ls_structure_factor_coef Fsqd
_refine_ls_weighting_details 'w=1/[\s^2^(Fo^2^)+(0.1035P)^2^+0.4641P] where P=(Fo^2^+2Fc^2^)/3'
_refine_ls_weighting_scheme calc
_refine_ls_wR_factor_gt 0.1508
_refine_ls_wR_factor_ref 0.1514
_reflns_Friedel_coverage 0.892
_reflns_Friedel_fraction_full 0.904
_reflns_Friedel_fraction_max 0.881
_reflns_number_gt 11906
_reflns_number_total 12075
_reflns_threshold_expression 'I > 2\s(I)'
_cod_data_source_file ja0c09400_si_002.cif
_cod_data_source_block 190520_yqj_h_097_5_0m
_cod_depositor_comments 'Adding full bibliography for 4135280--4135281.cif.'
_cod_database_code 4135280
_shelx_shelxl_version_number 2016/6
_shelx_space_group_comment
;
The symmetry employed for this shelxl refinement is uniquely defined
by the following loop, which should always be used as a source of
symmetry information in preference to the above space-group names.
They are only intended as comments.
;
_shelx_estimated_absorpt_t_max 0.725
_shelx_estimated_absorpt_t_min 0.387
_olex2_refinement_description
;
1. Fixed Uiso
 At 1.2 times of:
  All C(H) groups, All C(H,H) groups
 At 1.5 times of:
  All C(H,H,H) groups
2. Uiso/Uaniso restraints and constraints
C56 \\sim C57 \\sim C58 \\sim C59 \\sim C60 \\sim C61: within 1.7A with sigma
of 0.01 and sigma for terminal atoms of 0.02
3.a Ternary CH refined with riding coordinates:
 C32(H32), C66(H66)
3.b Secondary CH2 refined with riding coordinates:
 C69(H69A,H69B), C21(H21A,H21B), C55(H55A,H55B)
3.c Aromatic/amide H refined with riding coordinates:
 C1(H1), C3(H3), C5(H5), C8(H8), C9(H9), C11(H11), C15(H15), C16(H16),
 C17(H17), C23(H23), C24(H24), C25(H25), C26(H26), C27(H27), C28(H28), C29(H29),
  C35(H35), C37(H37), C39(H39), C42(H42), C43(H43), C45(H45), C49(H49),
 C50(H50), C51(H51), C57(H57), C58(H58), C59(H59), C60(H60), C61(H61), C62(H62),
  C63(H63)
3.d Idealised Me refined as rotating group:
 C31(H31A,H31B,H31C), C33(H33A,H33B,H33C), C34(H34A,H34B,H34C), C65(H65A,H65B,
 H65C), C67(H67A,H67B,H67C), C68(H68A,H68B,H68C)
;
_olex2_submission_special_instructions 'No special instructions were received'

loop_
_space_group_symop_operation_xyz
'x, y, z'

loop_
_atom_site_label
_atom_site_type_symbol
_atom_site_fract_x
_atom_site_fract_y
_atom_site_fract_z
_atom_site_U_iso_or_equiv
_atom_site_adp_type
_atom_site_occupancy
_atom_site_site_symmetry_order
_atom_site_calc_flag
_atom_site_refinement_flags_posn
_atom_site_refinement_flags_adp
_atom_site_refinement_flags_occupancy
_atom_site_disorder_assembly
_atom_site_disorder_group
Cl1 Cl 1.0315(5) 0.7925(5) -0.1345(2) 0.191(2) Uani 1 1 d . . . . .
Cl2 Cl 1.0654(3) 0.8275(3) 0.0450(2) 0.1379(11) Uani 1 1 d . . . . .
C69 C 1.1402(10) 0.7749(9) -0.0425(6) 0.102(3) Uani 1 1 d . . . . .
H69A H 1.235112 0.808199 -0.067350 0.123 Uiso 1 1 calc R . . . .
H69B H 1.165672 0.695812 -0.013592 0.123 Uiso 1 1 calc R . . . .
F1 F 0.1404(5) 1.0336(4) 0.1761(3) 0.117(2) Uani 1 1 d . . . . .
F2 F -0.0712(7) 0.9722(4) 0.1961(4) 0.128(2) Uani 1 1 d . . . . .
F3 F -0.0292(6) 1.0822(3) 0.2628(3) 0.1010(15) Uani 1 1 d . . . . .
F4 F -0.0509(4) 0.7701(4) 0.6251(3) 0.0818(10) Uani 1 1 d . . . . .
F5 F 0.1811(4) 0.7698(4) 0.6441(2) 0.0844(12) Uani 1 1 d . . . . .
F6 F 0.0444(5) 0.9196(3) 0.5940(2) 0.0791(10) Uani 1 1 d . . . . .
O1 O 0.6951(3) 0.3486(2) 0.31837(19) 0.0375(5) Uani 1 1 d . . . . .
O2 O 0.4183(4) 0.1364(3) 0.6084(2) 0.0517(7) Uani 1 1 d . . . . .
O3 O 0.1832(5) 0.1287(5) 0.6661(3) 0.102(2) Uani 1 1 d . . . . .
N1 N 0.3794(3) 0.5245(2) 0.2537(2) 0.0355(6) Uani 1 1 d . . . . .
N2 N 0.4952(3) 0.3003(2) 0.2595(2) 0.0295(5) Uani 1 1 d . . . . .
C1 C 0.1733(4) 0.8175(3) 0.3032(3) 0.0375(7) Uani 1 1 d . . . . .
H1 H 0.197197 0.818366 0.239605 0.045 Uiso 1 1 calc R . . . .
C2 C 0.0900(5) 0.9059(3) 0.3215(3) 0.0406(8) Uani 1 1 d . . . . .
C3 C 0.0566(4) 0.9082(3) 0.4127(3) 0.0418(8) Uani 1 1 d . . . . .
H3 H 0.001072 0.969606 0.424195 0.050 Uiso 1 1 calc R . . . .
C4 C 0.1055(4) 0.8189(3) 0.4882(3) 0.0369(7) Uani 1 1 d . . . . .
C5 C 0.1859(4) 0.7294(3) 0.4705(2) 0.0325(6) Uani 1 1 d . . . . .
H5 H 0.216673 0.668331 0.522381 0.039 Uiso 1 1 calc R . . . .
C6 C 0.2222(4) 0.7271(3) 0.3784(2) 0.0312(6) Uani 1 1 d . . . . .
C7 C 0.3108(4) 0.6326(3) 0.3602(2) 0.0297(6) Uani 1 1 d . . . . .
C8 C 0.4062(4) 0.5619(3) 0.4266(3) 0.0349(7) Uani 1 1 d . . . . .
H8 H 0.416011 0.573778 0.485776 0.042 Uiso 1 1 calc R . . . .
C9 C 0.4862(4) 0.4747(3) 0.4063(3) 0.0363(7) Uani 1 1 d . . . . .
H9 H 0.551867 0.426279 0.451002 0.044 Uiso 1 1 calc R . . . .
C10 C 0.4693(3) 0.4587(3) 0.3199(2) 0.0302(6) Uani 1 1 d . . . . .
C11 C 0.3043(4) 0.6091(3) 0.2745(2) 0.0350(7) Uani 1 1 d . . . . .
H11 H 0.241687 0.657126 0.227588 0.042 Uiso 1 1 calc R . . . .
C12 C 0.5624(3) 0.3645(3) 0.2987(2) 0.0302(6) Uani 1 1 d . . . . .
C13 C 0.3358(4) 0.3076(3) 0.2484(3) 0.0324(7) Uani 1 1 d . . . . .
C14 C 0.2387(4) 0.2790(3) 0.3286(3) 0.0353(7) Uani 1 1 d . . . . .
C15 C 0.0829(4) 0.2926(3) 0.3155(3) 0.0445(9) Uani 1 1 d . . . . .
H15 H 0.014630 0.277581 0.369007 0.053 Uiso 1 1 calc R . . . .
C16 C 0.0293(4) 0.3278(4) 0.2250(4) 0.0500(10) Uani 1 1 d . . . . .
H16 H -0.075708 0.336118 0.216557 0.060 Uiso 1 1 calc R . . . .
C17 C 0.1270(4) 0.3509(3) 0.1472(3) 0.0464(9) Uani 1 1 d . . . . .
H17 H 0.088161 0.373020 0.085549 0.056 Uiso 1 1 calc R . . . .
C18 C 0.2816(4) 0.3427(3) 0.1563(3) 0.0384(8) Uani 1 1 d . . . . .
C19 C 0.0364(6) 0.9995(3) 0.2386(3) 0.0509(10) Uani 1 1 d . . . . .
C20 C 0.0714(5) 0.8203(4) 0.5877(3) 0.0466(9) Uani 1 1 d . . . . .
C21 C 0.5862(4) 0.2059(3) 0.2421(2) 0.0310(6) Uani 1 1 d . . . . .
H21A H 0.691426 0.223943 0.226863 0.037 Uiso 1 1 calc R . . . .
H21B H 0.548569 0.191669 0.186377 0.037 Uiso 1 1 calc R . . . .
C22 C 0.5820(3) 0.1041(3) 0.3261(2) 0.0305(6) Uani 1 1 d . . . . .
C23 C 0.6731(4) 0.0871(3) 0.4024(3) 0.0431(8) Uani 1 1 d . . . . .
H23 H 0.741620 0.138792 0.400750 0.052 Uiso 1 1 calc R . . . .
C24 C 0.6645(6) -0.0046(4) 0.4804(3) 0.0553(11) Uani 1 1 d . . . . .
H24 H 0.725637 -0.015136 0.532717 0.066 Uiso 1 1 calc R . . . .
C25 C 0.5659(7) -0.0815(4) 0.4822(4) 0.0614(12) Uani 1 1 d . . . . .
H25 H 0.560761 -0.145139 0.535312 0.074 Uiso 1 1 calc R . . . .
C26 C 0.4771(6) -0.0652(4) 0.4078(4) 0.0568(11) Uani 1 1 d . . . . .
H26 H 0.409436 -0.117485 0.409427 0.068 Uiso 1 1 calc R . . . .
C27 C 0.4840(4) 0.0269(3) 0.3294(3) 0.0423(8) Uani 1 1 d . . . . .
H27 H 0.421583 0.037098 0.277732 0.051 Uiso 1 1 calc R . . . .
C28 C 0.2970(4) 0.2342(3) 0.4240(3) 0.0370(7) Uani 1 1 d . . . . .
H28 H 0.402879 0.224041 0.428291 0.044 Uiso 1 1 calc R . . . .
C29 C 0.2173(5) 0.2068(5) 0.5038(4) 0.0657(14) Uani 1 1 d . . . . .
H29 H 0.111373 0.221186 0.502636 0.079 Uiso 1 1 calc R . . . .
C30 C 0.2876(5) 0.1539(4) 0.5961(3) 0.0509(10) Uani 1 1 d . . . . .
C31 C 0.2408(10) 0.0736(10) 0.7606(5) 0.121(4) Uani 1 1 d . . . . .
H31A H 0.294058 0.003431 0.761404 0.182 Uiso 1 1 calc GR . . . .
H31B H 0.157071 0.061498 0.807750 0.182 Uiso 1 1 calc GR . . . .
H31C H 0.309895 0.118957 0.775774 0.182 Uiso 1 1 calc GR . . . .
C32 C 0.3831(5) 0.3723(4) 0.0672(3) 0.0492(10) Uani 1 1 d . . . . .
H32 H 0.488783 0.364457 0.087264 0.059 Uiso 1 1 calc R . . . .
C33 C 0.3724(7) 0.2953(7) 0.0090(4) 0.0768(17) Uani 1 1 d . . . . .
H33A H 0.403758 0.220677 0.046932 0.115 Uiso 1 1 calc GR . . . .
H33B H 0.437999 0.316510 -0.048243 0.115 Uiso 1 1 calc GR . . . .
H33C H 0.268648 0.299114 -0.009113 0.115 Uiso 1 1 calc GR . . . .
C34 C 0.3446(7) 0.4928(6) 0.0103(5) 0.087(2) Uani 1 1 d . . . . .
H34A H 0.239656 0.503375 -0.007261 0.130 Uiso 1 1 calc GR . . . .
H34B H 0.409820 0.512216 -0.047225 0.130 Uiso 1 1 calc GR . . . .
H34C H 0.359907 0.539098 0.049279 0.130 Uiso 1 1 calc GR . . . .
F7 F 0.7119(4) 0.4743(2) 0.0803(2) 0.0649(8) Uani 1 1 d . . . . .
F8 F 0.8961(3) 0.5604(3) 0.0096(2) 0.0628(7) Uani 1 1 d . . . . .
F9 F 0.6777(4) 0.6096(3) -0.0455(2) 0.0703(9) Uani 1 1 d . . . . .
F10 F 0.6136(6) 1.0011(3) 0.1175(3) 0.1000(15) Uani 1 1 d . . . . .
F11 F 0.4237(6) 0.9357(4) 0.1033(7) 0.170(4) Uani 1 1 d . . . . .
F12 F 0.5827(9) 0.9743(4) -0.0099(2) 0.149(3) Uani 1 1 d . . . . .
O4 O 1.0784(2) 0.5213(2) 0.63981(17) 0.0358(5) Uani 1 1 d . . . . .
O5 O 0.4595(4) 0.8326(3) 0.8403(2) 0.0521(7) Uani 1 1 d . . . . .
O6 O 0.6492(3) 0.8406(2) 0.7331(2) 0.0434(6) Uani 1 1 d . . . . .
N3 N 0.7767(3) 0.6305(2) 0.50702(19) 0.0295(5) Uani 1 1 d . . . . .
N4 N 0.8399(3) 0.4990(2) 0.69884(17) 0.0238(5) Uani 1 1 d . . . . .
C35 C 0.7752(4) 0.6094(3) 0.1868(2) 0.0321(6) Uani 1 1 d . . . . .
H35 H 0.820753 0.537294 0.210058 0.038 Uiso 1 1 calc R . . . .
C36 C 0.7255(4) 0.6486(3) 0.0942(2) 0.0348(7) Uani 1 1 d . . . . .
C37 C 0.6560(4) 0.7530(3) 0.0586(2) 0.0380(7) Uani 1 1 d . . . . .
H37 H 0.620862 0.778596 -0.004002 0.046 Uiso 1 1 calc R . . . .
C38 C 0.6395(4) 0.8191(3) 0.1174(2) 0.0390(8) Uani 1 1 d . . . . .
C39 C 0.6899(4) 0.7814(3) 0.2095(2) 0.0358(7) Uani 1 1 d . . . . .
H39 H 0.677825 0.827738 0.248495 0.043 Uiso 1 1 calc R . . . .
C40 C 0.7582(4) 0.6758(3) 0.2446(2) 0.0303(6) Uani 1 1 d . . . . .
C41 C 0.8107(4) 0.6326(3) 0.3434(2) 0.0276(6) Uani 1 1 d . . . . .
C42 C 0.9302(4) 0.5535(3) 0.3670(2) 0.0320(6) Uani 1 1 d . . . . .
H42 H 0.982048 0.526496 0.319770 0.038 Uiso 1 1 calc R . . . .
C43 C 0.9729(4) 0.5146(3) 0.4603(2) 0.0307(6) Uani 1 1 d . . . . .
H43 H 1.055558 0.461505 0.477858 0.037 Uiso 1 1 calc R . . . .
C44 C 0.8929(3) 0.5543(2) 0.5276(2) 0.0252(6) Uani 1 1 d . . . . .
C45 C 0.7396(4) 0.6684(3) 0.4161(2) 0.0305(6) Uani 1 1 d . . . . .
H45 H 0.659143 0.723571 0.400054 0.037 Uiso 1 1 calc R . . . .
C46 C 0.9451(3) 0.5214(2) 0.6274(2) 0.0262(6) Uani 1 1 d . . . . .
C47 C 0.6926(3) 0.4709(2) 0.6884(2) 0.0243(5) Uani 1 1 d . . . . .
C48 C 0.5677(3) 0.5415(2) 0.7010(2) 0.0264(6) Uani 1 1 d . . . . .
C49 C 0.4237(3) 0.5131(3) 0.6967(2) 0.0311(6) Uani 1 1 d . . . . .
H49 H 0.338919 0.560123 0.704879 0.037 Uiso 1 1 calc R . . . .
C50 C 0.4044(4) 0.4154(3) 0.6805(3) 0.0358(7) Uani 1 1 d . . . . .
H50 H 0.306116 0.395844 0.677647 0.043 Uiso 1 1 calc R . . . .
C51 C 0.5265(4) 0.3473(3) 0.6685(3) 0.0329(7) Uani 1 1 d . . . . .
H51 H 0.510726 0.281186 0.657221 0.039 Uiso 1 1 calc R . . . .
C52 C 0.6734(3) 0.3721(2) 0.6724(2) 0.0267(6) Uani 1 1 d . . . . .
C53 C 0.7538(5) 0.5739(4) 0.0341(3) 0.0436(8) Uani 1 1 d . . . . .
C54 C 0.5622(6) 0.9311(4) 0.0806(3) 0.0560(11) Uani 1 1 d . . . . .
C55 C 0.8813(4) 0.4927(3) 0.7957(2) 0.0295(6) Uani 1 1 d . . . . .
H55A H 0.802699 0.535160 0.822789 0.035 Uiso 1 1 calc R . . . .
H55B H 0.976261 0.527000 0.790770 0.035 Uiso 1 1 calc R . . . .
C56 C 0.9002(4) 0.3791(3) 0.8624(2) 0.0333(7) Uani 1 1 d . U . . .
C57 C 1.0310(5) 0.3132(4) 0.8641(4) 0.0526(10) Uani 1 1 d . U . . .
H57 H 1.113855 0.337968 0.822121 0.063 Uiso 1 1 calc R . . . .
C58 C 1.0387(8) 0.2066(5) 0.9304(5) 0.0765(17) Uani 1 1 d . U . . .
H58 H 1.128168 0.159687 0.934041 0.092 Uiso 1 1 calc R . . . .
C59 C 0.9176(9) 0.1723(5) 0.9887(4) 0.0796(18) Uani 1 1 d . U . . .
H59 H 0.924174 0.100893 1.032454 0.096 Uiso 1 1 calc R . . . .
C60 C 0.7891(10) 0.2361(5) 0.9864(4) 0.0821(18) Uani 1 1 d . U . . .
H60 H 0.705837 0.209830 1.027312 0.099 Uiso 1 1 calc R . . . .
C61 C 0.7799(7) 0.3390(4) 0.9245(3) 0.0579(12) Uani 1 1 d . U . . .
H61 H 0.689687 0.384621 0.923438 0.069 Uiso 1 1 calc R . . . .
C62 C 0.5922(3) 0.6454(3) 0.7151(2) 0.0278(6) Uani 1 1 d . . . . .
H62 H 0.680000 0.679257 0.686437 0.033 Uiso 1 1 calc R . . . .
C63 C 0.4991(4) 0.6950(3) 0.7654(2) 0.0328(6) Uani 1 1 d . . . . .
H63 H 0.407946 0.664055 0.790766 0.039 Uiso 1 1 calc R . . . .
C64 C 0.5306(4) 0.7963(3) 0.7838(2) 0.0354(7) Uani 1 1 d . . . . .
C65 C 0.6851(6) 0.9407(4) 0.7465(4) 0.0519(10) Uani 1 1 d . . . . .
H65A H 0.782316 0.960410 0.714669 0.078 Uiso 1 1 calc GR . . . .
H65B H 0.690034 0.930804 0.814397 0.078 Uiso 1 1 calc GR . . . .
H65C H 0.607430 0.998903 0.719339 0.078 Uiso 1 1 calc GR . . . .
C66 C 0.8013(3) 0.2880(3) 0.6631(2) 0.0305(6) Uani 1 1 d . . . . .
H66 H 0.898562 0.319545 0.662262 0.037 Uiso 1 1 calc R . . . .
C67 C 0.7942(4) 0.2597(3) 0.5709(3) 0.0404(8) Uani 1 1 d . . . . .
H67A H 0.695903 0.234580 0.568076 0.061 Uiso 1 1 calc GR . . . .
H67B H 0.872847 0.202002 0.568985 0.061 Uiso 1 1 calc GR . . . .
H67C H 0.809374 0.324449 0.516629 0.061 Uiso 1 1 calc GR . . . .
C68 C 0.7952(5) 0.1860(3) 0.7483(3) 0.0423(8) Uani 1 1 d . . . . .
H68A H 0.802700 0.205058 0.806603 0.063 Uiso 1 1 calc GR . . . .
H68B H 0.878892 0.133130 0.742780 0.063 Uiso 1 1 calc GR . . . .
H68C H 0.700213 0.154200 0.750290 0.063 Uiso 1 1 calc GR . . . .

loop_
_atom_site_aniso_label
_atom_site_aniso_U_11
_atom_site_aniso_U_22
_atom_site_aniso_U_33
_atom_site_aniso_U_23
_atom_site_aniso_U_13
_atom_site_aniso_U_12
Cl1 0.213(4) 0.279(5) 0.0718(13) -0.008(2) -0.0137(18) -0.113(4)
Cl2 0.1055(16) 0.199(3) 0.144(2) -0.108(2) 0.0016(15) -0.0019(17)
C69 0.089(5) 0.134(7) 0.079(4) -0.034(5) 0.008(4) 0.009(5)
F1 0.089(3) 0.104(3) 0.085(3) 0.055(2) 0.027(2) 0.035(2)
F2 0.167(5) 0.071(2) 0.126(4) 0.024(2) -0.100(4) -0.019(3)
F3 0.152(4) 0.0499(18) 0.075(2) 0.0012(16) 0.001(2) 0.041(2)
F4 0.084(2) 0.104(3) 0.0646(18) -0.0384(18) 0.0349(16) -0.0281(19)
F5 0.085(2) 0.121(3) 0.0485(15) -0.0407(18) -0.0183(15) 0.043(2)
F6 0.131(3) 0.0524(17) 0.0596(17) -0.0316(14) -0.0047(18) 0.0126(18)
O1 0.0243(11) 0.0430(13) 0.0465(13) -0.0157(11) 0.0023(9) -0.0052(9)
O2 0.0458(17) 0.0598(18) 0.0528(16) -0.0213(14) 0.0090(13) -0.0150(13)
O3 0.060(2) 0.149(5) 0.051(2) 0.019(2) 0.0240(18) 0.024(3)
N1 0.0400(15) 0.0321(14) 0.0334(14) -0.0100(11) 0.0014(12) -0.0011(12)
N2 0.0209(12) 0.0307(13) 0.0357(14) -0.0098(10) 0.0055(10) -0.0024(10)
C1 0.0470(19) 0.0272(16) 0.0358(17) -0.0068(13) -0.0011(14) -0.0015(14)
C2 0.0463(19) 0.0281(17) 0.0435(19) -0.0063(14) -0.0036(15) 0.0010(14)
C3 0.0427(19) 0.0317(17) 0.049(2) -0.0129(15) 0.0019(15) 0.0030(14)
C4 0.0371(17) 0.0312(17) 0.0406(19) -0.0099(14) 0.0029(14) -0.0016(13)
C5 0.0345(16) 0.0292(15) 0.0315(15) -0.0064(12) 0.0047(12) -0.0056(12)
C6 0.0337(16) 0.0232(14) 0.0356(16) -0.0066(12) 0.0012(12) -0.0062(12)
C7 0.0302(14) 0.0249(14) 0.0332(15) -0.0080(12) 0.0022(12) -0.0038(11)
C8 0.0375(17) 0.0305(16) 0.0363(17) -0.0104(13) -0.0016(13) 0.0001(13)
C9 0.0354(17) 0.0336(17) 0.0382(17) -0.0099(13) -0.0058(13) 0.0041(13)
C10 0.0235(14) 0.0272(15) 0.0383(16) -0.0078(12) 0.0048(12) -0.0057(11)
C11 0.0379(17) 0.0291(16) 0.0348(16) -0.0066(13) -0.0038(13) 0.0024(13)
C12 0.0224(14) 0.0328(16) 0.0330(15) -0.0074(12) 0.0082(11) -0.0055(11)
C13 0.0229(14) 0.0276(15) 0.0473(19) -0.0131(13) 0.0030(13) -0.0027(11)
C14 0.0262(15) 0.0305(16) 0.050(2) -0.0154(14) 0.0086(13) -0.0038(12)
C15 0.0245(16) 0.0419(19) 0.070(3) -0.0223(18) 0.0114(16) -0.0068(14)
C16 0.0248(16) 0.045(2) 0.081(3) -0.022(2) -0.0033(17) -0.0024(14)
C17 0.0304(18) 0.043(2) 0.063(2) -0.0095(17) -0.0103(16) -0.0034(14)
C18 0.0274(16) 0.0356(17) 0.050(2) -0.0081(15) -0.0036(14) -0.0042(13)
C19 0.064(3) 0.0326(19) 0.050(2) -0.0054(17) -0.011(2) 0.0068(17)
C20 0.052(2) 0.042(2) 0.044(2) -0.0170(16) 0.0042(17) 0.0093(17)
C21 0.0258(14) 0.0342(16) 0.0321(15) -0.0116(12) 0.0064(11) 0.0003(12)
C22 0.0260(14) 0.0316(16) 0.0339(16) -0.0130(13) 0.0033(12) 0.0027(12)
C23 0.0386(18) 0.041(2) 0.049(2) -0.0138(16) -0.0067(16) 0.0017(15)
C24 0.062(3) 0.051(2) 0.045(2) -0.0070(18) -0.0104(19) 0.014(2)
C25 0.075(3) 0.038(2) 0.056(3) 0.0012(18) 0.012(2) 0.004(2)
C26 0.058(3) 0.038(2) 0.068(3) -0.008(2) 0.011(2) -0.0123(18)
C27 0.0416(19) 0.0365(19) 0.049(2) -0.0145(16) 0.0043(16) -0.0036(15)
C28 0.0293(16) 0.0323(17) 0.052(2) -0.0191(15) 0.0130(14) -0.0072(13)
C29 0.037(2) 0.090(4) 0.053(3) -0.002(2) 0.0160(19) -0.001(2)
C30 0.044(2) 0.053(2) 0.050(2) -0.0142(18) 0.0190(18) 0.0001(17)
C31 0.091(5) 0.159(8) 0.055(3) 0.028(4) 0.027(3) 0.040(5)
C32 0.0341(18) 0.062(3) 0.044(2) -0.0015(18) -0.0066(15) -0.0090(17)
C33 0.064(3) 0.122(5) 0.056(3) -0.039(3) -0.006(2) -0.019(3)
C34 0.059(3) 0.083(4) 0.079(4) 0.035(3) -0.014(3) -0.007(3)
F7 0.099(2) 0.0533(15) 0.0530(15) -0.0261(12) -0.0004(14) -0.0244(15)
F8 0.0571(16) 0.0769(19) 0.0636(16) -0.0395(15) 0.0074(12) 0.0020(13)
F9 0.096(2) 0.080(2) 0.0428(13) -0.0344(14) -0.0316(14) 0.0258(17)
F10 0.167(4) 0.0427(16) 0.088(2) -0.0192(16) -0.045(3) 0.026(2)
F11 0.070(3) 0.077(3) 0.308(10) 0.005(4) -0.003(4) 0.033(2)
F12 0.309(8) 0.069(2) 0.0377(16) -0.0013(16) -0.017(3) 0.077(4)
O4 0.0213(10) 0.0473(14) 0.0345(12) -0.0051(10) -0.0021(9) -0.0065(9)
O5 0.0593(18) 0.0496(16) 0.0532(16) -0.0292(13) 0.0131(14) 0.0002(13)
O6 0.0533(15) 0.0335(13) 0.0478(14) -0.0201(11) 0.0119(12) -0.0099(11)
N3 0.0280(13) 0.0312(13) 0.0266(12) -0.0064(10) 0.0022(10) -0.0002(10)
N4 0.0250(12) 0.0269(12) 0.0194(11) -0.0061(9) -0.0002(9) -0.0055(9)
C35 0.0356(16) 0.0338(16) 0.0268(15) -0.0083(12) -0.0001(12) -0.0068(12)
C36 0.0363(17) 0.0426(19) 0.0262(15) -0.0103(13) -0.0032(12) -0.0058(14)
C37 0.0409(18) 0.0449(19) 0.0256(15) -0.0077(13) 0.0021(13) -0.0036(14)
C38 0.0471(19) 0.0398(19) 0.0261(15) -0.0066(13) 0.0003(13) 0.0023(15)
C39 0.0433(18) 0.0353(17) 0.0262(15) -0.0074(13) 0.0028(13) -0.0005(14)
C40 0.0327(15) 0.0334(16) 0.0234(14) -0.0057(12) 0.0023(12) -0.0082(12)
C41 0.0297(14) 0.0287(15) 0.0241(14) -0.0064(11) 0.0009(11) -0.0075(11)
C42 0.0316(16) 0.0360(17) 0.0292(15) -0.0120(13) 0.0037(12) -0.0034(12)
C43 0.0261(14) 0.0332(16) 0.0316(15) -0.0095(12) 0.0005(12) 0.0003(12)
C44 0.0224(13) 0.0288(15) 0.0228(13) -0.0045(11) 0.0015(10) -0.0067(11)
C45 0.0338(15) 0.0293(15) 0.0257(14) -0.0057(11) -0.0028(12) 0.0024(12)
C46 0.0246(14) 0.0259(14) 0.0266(14) -0.0055(11) -0.0001(11) -0.0038(11)
C47 0.0229(13) 0.0268(14) 0.0217(13) -0.0054(10) 0.0002(10) -0.0031(11)
C48 0.0255(14) 0.0287(15) 0.0232(13) -0.0060(11) 0.0021(10) -0.0022(11)
C49 0.0225(14) 0.0339(16) 0.0351(16) -0.0098(13) 0.0011(11) 0.0018(12)
C50 0.0220(14) 0.0415(18) 0.0448(18) -0.0129(15) -0.0019(13) -0.0077(12)
C51 0.0283(15) 0.0301(16) 0.0415(17) -0.0114(13) -0.0002(12) -0.0076(12)
C52 0.0232(14) 0.0259(14) 0.0308(14) -0.0084(11) -0.0003(11) -0.0033(11)
C53 0.051(2) 0.050(2) 0.0321(17) -0.0160(15) -0.0086(15) -0.0016(17)
C54 0.079(3) 0.048(2) 0.036(2) -0.0126(17) -0.0064(19) 0.015(2)
C55 0.0338(15) 0.0316(16) 0.0249(14) -0.0105(12) -0.0041(11) -0.0038(12)
C56 0.0418(17) 0.0346(17) 0.0234(14) -0.0074(12) -0.0054(12) -0.0052(13)
C57 0.046(2) 0.047(2) 0.065(3) -0.0144(19) -0.0250(19) 0.0058(17)
C58 0.082(4) 0.061(3) 0.090(4) -0.027(3) -0.053(3) 0.019(3)
C59 0.128(5) 0.062(3) 0.040(2) 0.008(2) -0.025(3) -0.024(3)
C60 0.142(5) 0.057(3) 0.041(2) -0.005(2) 0.022(3) -0.030(3)
C61 0.082(3) 0.050(2) 0.042(2) -0.0146(17) 0.027(2) -0.021(2)
C62 0.0279(14) 0.0264(14) 0.0262(14) -0.0044(11) -0.0030(11) -0.0003(11)
C63 0.0384(17) 0.0290(16) 0.0294(15) -0.0076(12) 0.0013(12) -0.0013(12)
C64 0.0419(18) 0.0306(16) 0.0330(16) -0.0107(13) -0.0016(13) 0.0027(13)
C65 0.064(3) 0.039(2) 0.060(2) -0.0259(18) 0.004(2) -0.0109(19)
C66 0.0232(14) 0.0281(15) 0.0424(17) -0.0138(13) -0.0015(12) -0.0021(11)
C67 0.0303(16) 0.047(2) 0.050(2) -0.0266(17) 0.0063(14) -0.0029(14)
C68 0.047(2) 0.0270(16) 0.053(2) -0.0103(15) -0.0111(16) -0.0003(14)

loop_
_atom_type_symbol
_atom_type_description
_atom_type_scat_dispersion_real
_atom_type_scat_dispersion_imag
_atom_type_scat_source
C C 0.0181 0.0091 'International Tables Vol C Tables 4.2.6.8 and 6.1.1.4'
H H 0.0000 0.0000 'International Tables Vol C Tables 4.2.6.8 and 6.1.1.4'
Cl Cl 0.3639 0.7018 'International Tables Vol C Tables 4.2.6.8 and 6.1.1.4'
F F 0.0727 0.0534 'International Tables Vol C Tables 4.2.6.8 and 6.1.1.4'
N N 0.0311 0.0180 'International Tables Vol C Tables 4.2.6.8 and 6.1.1.4'
O O 0.0492 0.0322 'International Tables Vol C Tables 4.2.6.8 and 6.1.1.4'

loop_
_geom_angle_atom_site_label_1
_geom_angle_atom_site_label_2
_geom_angle_atom_site_label_3
_geom_angle
_geom_angle_site_symmetry_1
_geom_angle_site_symmetry_3
_geom_angle_publ_flag
Cl1 C69 Cl2 116.2(6) . . ?
Cl1 C69 H69A 108.2 . . ?
Cl1 C69 H69B 108.2 . . ?
Cl2 C69 H69A 108.2 . . ?
Cl2 C69 H69B 108.2 . . ?
H69A C69 H69B 107.4 . . ?
C30 O3 C31 115.1(5) . . ?
C11 N1 C10 116.7(3) . . ?
C12 N2 C13 123.7(3) . . ?
C12 N2 C21 118.1(3) . . ?
C13 N2 C21 117.3(3) . . ?
C2 C1 H1 119.9 . . ?
C2 C1 C6 120.2(3) . . ?
C6 C1 H1 119.9 . . ?
C1 C2 C19 118.2(4) . . ?
C3 C2 C1 121.3(3) . . ?
C3 C2 C19 120.5(4) . . ?
C2 C3 H3 120.5 . . ?
C2 C3 C4 119.0(3) . . ?
C4 C3 H3 120.5 . . ?
C3 C4 C20 119.8(3) . . ?
C5 C4 C3 119.9(3) . . ?
C5 C4 C20 120.3(3) . . ?
C4 C5 H5 119.3 . . ?
C4 C5 C6 121.4(3) . . ?
C6 C5 H5 119.3 . . ?
C1 C6 C7 120.8(3) . . ?
C5 C6 C1 118.1(3) . . ?
C5 C6 C7 121.1(3) . . ?
C8 C7 C6 122.1(3) . . ?
C8 C7 C11 116.0(3) . . ?
C11 C7 C6 121.9(3) . . ?
C7 C8 H8 120.0 . . ?
C9 C8 C7 119.9(3) . . ?
C9 C8 H8 120.0 . . ?
C8 C9 H9 120.5 . . ?
C8 C9 C10 119.0(3) . . ?
C10 C9 H9 120.5 . . ?
N1 C10 C9 123.3(3) . . ?
N1 C10 C12 119.1(3) . . ?
C9 C10 C12 117.5(3) . . ?
N1 C11 C7 125.0(3) . . ?
N1 C11 H11 117.5 . . ?
C7 C11 H11 117.5 . . ?
O1 C12 N2 122.9(3) . . ?
O1 C12 C10 118.6(3) . . ?
N2 C12 C10 118.6(3) . . ?
C14 C13 N2 119.9(3) . . ?
C14 C13 C18 121.4(3) . . ?
C18 C13 N2 118.7(3) . . ?
C13 C14 C15 118.5(4) . . ?
C13 C14 C28 121.0(3) . . ?
C15 C14 C28 120.6(3) . . ?
C14 C15 H15 119.9 . . ?
C16 C15 C14 120.1(4) . . ?
C16 C15 H15 119.9 . . ?
C15 C16 H16 119.8 . . ?
C17 C16 C15 120.4(3) . . ?
C17 C16 H16 119.8 . . ?
C16 C17 H17 119.1 . . ?
C16 C17 C18 121.7(4) . . ?
C18 C17 H17 119.1 . . ?
C13 C18 C32 123.2(3) . . ?
C17 C18 C13 117.8(4) . . ?
C17 C18 C32 119.0(4) . . ?
F1 C19 F2 107.8(6) . . ?
F1 C19 F3 108.4(4) . . ?
F1 C19 C2 113.2(4) . . ?
F2 C19 C2 110.9(4) . . ?
F3 C19 F2 102.4(5) . . ?
F3 C19 C2 113.4(4) . . ?
F4 C20 C4 111.9(4) . . ?
F5 C20 F4 106.2(4) . . ?
F5 C20 C4 112.0(3) . . ?
F6 C20 F4 105.3(4) . . ?
F6 C20 F5 108.4(4) . . ?
F6 C20 C4 112.7(4) . . ?
N2 C21 H21A 109.1 . . ?
N2 C21 H21B 109.1 . . ?
N2 C21 C22 112.7(3) . . ?
H21A C21 H21B 107.8 . . ?
C22 C21 H21A 109.1 . . ?
C22 C21 H21B 109.1 . . ?
C23 C22 C21 120.9(3) . . ?
C27 C22 C21 120.1(3) . . ?
C27 C22 C23 118.9(3) . . ?
C22 C23 H23 119.8 . . ?
C24 C23 C22 120.4(4) . . ?
C24 C23 H23 119.8 . . ?
C23 C24 H24 120.1 . . ?
C23 C24 C25 119.9(4) . . ?
C25 C24 H24 120.1 . . ?
C24 C25 H25 120.1 . . ?
C26 C25 C24 119.8(4) . . ?
C26 C25 H25 120.1 . . ?
C25 C26 H26 119.6 . . ?
C25 C26 C27 120.8(4) . . ?
C27 C26 H26 119.6 . . ?
C22 C27 C26 120.2(4) . . ?
C22 C27 H27 119.9 . . ?
C26 C27 H27 119.9 . . ?
C14 C28 H28 116.8 . . ?
C29 C28 C14 126.3(4) . . ?
C29 C28 H28 116.8 . . ?
C28 C29 H29 119.1 . . ?
C28 C29 C30 121.8(4) . . ?
C30 C29 H29 119.1 . . ?
O2 C30 O3 123.3(5) . . ?
O2 C30 C29 126.1(4) . . ?
O3 C30 C29 110.6(4) . . ?
O3 C31 H31A 109.5 . . ?
O3 C31 H31B 109.5 . . ?
O3 C31 H31C 109.5 . . ?
H31A C31 H31B 109.5 . . ?
H31A C31 H31C 109.5 . . ?
H31B C31 H31C 109.5 . . ?
C18 C32 H32 107.9 . . ?
C18 C32 C33 111.0(4) . . ?
C18 C32 C34 109.2(4) . . ?
C33 C32 H32 107.9 . . ?
C33 C32 C34 112.7(5) . . ?
C34 C32 H32 107.9 . . ?
C32 C33 H33A 109.5 . . ?
C32 C33 H33B 109.5 . . ?
C32 C33 H33C 109.5 . . ?
H33A C33 H33B 109.5 . . ?
H33A C33 H33C 109.5 . . ?
H33B C33 H33C 109.5 . . ?
C32 C34 H34A 109.5 . . ?
C32 C34 H34B 109.5 . . ?
C32 C34 H34C 109.5 . . ?
H34A C34 H34B 109.5 . . ?
H34A C34 H34C 109.5 . . ?
H34B C34 H34C 109.5 . . ?
C64 O6 C65 115.6(3) . . ?
C45 N3 C44 116.6(3) . . ?
C46 N4 C47 123.4(2) . . ?
C46 N4 C55 118.9(2) . . ?
C47 N4 C55 117.5(2) . . ?
C36 C35 H35 120.0 . . ?
C40 C35 H35 120.0 . . ?
C40 C35 C36 120.0(3) . . ?
C35 C36 C53 117.1(3) . . ?
C37 C36 C35 121.5(3) . . ?
C37 C36 C53 121.4(3) . . ?
C36 C37 H37 121.0 . . ?
C36 C37 C38 118.0(3) . . ?
C38 C37 H37 121.0 . . ?
C37 C38 C54 118.6(3) . . ?
C39 C38 C37 121.1(3) . . ?
C39 C38 C54 120.3(4) . . ?
C38 C39 H39 119.9 . . ?
C38 C39 C40 120.2(3) . . ?
C40 C39 H39 119.9 . . ?
C35 C40 C39 119.2(3) . . ?
C35 C40 C41 119.4(3) . . ?
C39 C40 C41 121.4(3) . . ?
C42 C41 C40 121.4(3) . . ?
C42 C41 C45 117.4(3) . . ?
C45 C41 C40 121.2(3) . . ?
C41 C42 H42 120.5 . . ?
C43 C42 C41 119.1(3) . . ?
C43 C42 H42 120.5 . . ?
C42 C43 H43 120.6 . . ?
C44 C43 C42 118.9(3) . . ?
C44 C43 H43 120.6 . . ?
N3 C44 C43 123.3(3) . . ?
N3 C44 C46 116.3(3) . . ?
C43 C44 C46 120.0(3) . . ?
N3 C45 C41 124.6(3) . . ?
N3 C45 H45 117.7 . . ?
C41 C45 H45 117.7 . . ?
O4 C46 N4 123.4(3) . . ?
O4 C46 C44 118.9(3) . . ?
N4 C46 C44 117.6(3) . . ?
C48 C47 N4 118.4(3) . . ?
C52 C47 N4 120.6(3) . . ?
C52 C47 C48 120.9(3) . . ?
C47 C48 C62 119.4(3) . . ?
C49 C48 C47 119.5(3) . . ?
C49 C48 C62 121.2(3) . . ?
C48 C49 H49 120.1 . . ?
C50 C49 C48 119.7(3) . . ?
C50 C49 H49 120.1 . . ?
C49 C50 H50 119.8 . . ?
C51 C50 C49 120.3(3) . . ?
C51 C50 H50 119.8 . . ?
C50 C51 H51 118.9 . . ?
C50 C51 C52 122.1(3) . . ?
C52 C51 H51 118.9 . . ?
C47 C52 C66 124.6(3) . . ?
C51 C52 C47 117.5(3) . . ?
C51 C52 C66 117.9(3) . . ?
F7 C53 C36 111.5(3) . . ?
F8 C53 F7 106.1(4) . . ?
F8 C53 F9 107.6(3) . . ?
F8 C53 C36 112.5(3) . . ?
F9 C53 F7 106.5(4) . . ?
F9 C53 C36 112.3(3) . . ?
F10 C54 C38 112.2(4) . . ?
F11 C54 F10 103.1(6) . . ?
F11 C54 F12 110.0(7) . . ?
F11 C54 C38 113.2(5) . . ?
F12 C54 F10 104.1(5) . . ?
F12 C54 C38 113.3(4) . . ?
N4 C55 H55A 108.7 . . ?
N4 C55 H55B 108.7 . . ?
N4 C55 C56 114.1(3) . . ?
H55A C55 H55B 107.6 . . ?
C56 C55 H55A 108.7 . . ?
C56 C55 H55B 108.7 . . ?
C57 C56 C55 122.2(4) . . ?
C57 C56 C61 119.2(4) . . ?
C61 C56 C55 118.6(4) . . ?
C56 C57 H57 120.9 . . ?
C56 C57 C58 118.1(5) . . ?
C58 C57 H57 120.9 . . ?
C57 C58 H58 120.1 . . ?
C59 C58 C57 119.8(5) . . ?
C59 C58 H58 120.1 . . ?
C58 C59 H59 119.0 . . ?
C60 C59 C58 122.1(5) . . ?
C60 C59 H59 119.0 . . ?
C59 C60 H60 120.4 . . ?
C59 C60 C61 119.1(6) . . ?
C61 C60 H60 120.4 . . ?
C56 C61 H61 119.2 . . ?
C60 C61 C56 121.6(6) . . ?
C60 C61 H61 119.2 . . ?
C48 C62 H62 118.0 . . ?
C63 C62 C48 124.1(3) . . ?
C63 C62 H62 118.0 . . ?
C62 C63 H63 118.4 . . ?
C62 C63 C64 123.2(3) . . ?
C64 C63 H63 118.4 . . ?
O5 C64 O6 123.8(4) . . ?
O5 C64 C63 123.5(4) . . ?
O6 C64 C63 112.6(3) . . ?
O6 C65 H65A 109.5 . . ?
O6 C65 H65B 109.5 . . ?
O6 C65 H65C 109.5 . . ?
H65A C65 H65B 109.5 . . ?
H65A C65 H65C 109.5 . . ?
H65B C65 H65C 109.5 . . ?
C52 C66 H66 108.4 . . ?
C52 C66 C67 111.2(3) . . ?
C67 C66 H66 108.4 . . ?
C68 C66 C52 109.8(3) . . ?
C68 C66 H66 108.4 . . ?
C68 C66 C67 110.4(3) . . ?
C66 C67 H67A 109.5 . . ?
C66 C67 H67B 109.5 . . ?
C66 C67 H67C 109.5 . . ?
H67A C67 H67B 109.5 . . ?
H67A C67 H67C 109.5 . . ?
H67B C67 H67C 109.5 . . ?
C66 C68 H68A 109.5 . . ?
C66 C68 H68B 109.5 . . ?
C66 C68 H68C 109.5 . . ?
H68A C68 H68B 109.5 . . ?
H68A C68 H68C 109.5 . . ?
H68B C68 H68C 109.5 . . ?

loop_
_geom_bond_atom_site_label_1
_geom_bond_atom_site_label_2
_geom_bond_distance
_geom_bond_site_symmetry_2
_geom_bond_publ_flag
Cl1 C69 1.680(10) . ?
Cl2 C69 1.714(9) . ?
C69 H69A 0.9900 . ?
C69 H69B 0.9900 . ?
F1 C19 1.277(6) . ?
F2 C19 1.324(7) . ?
F3 C19 1.307(6) . ?
F4 C20 1.332(6) . ?
F5 C20 1.320(6) . ?
F6 C20 1.317(5) . ?
O1 C12 1.228(4) . ?
O2 C30 1.187(6) . ?
O3 C30 1.332(5) . ?
O3 C31 1.467(9) . ?
N1 C10 1.339(5) . ?
N1 C11 1.334(5) . ?
N2 C12 1.362(4) . ?
N2 C13 1.442(4) . ?
N2 C21 1.481(4) . ?
C1 H1 0.9500 . ?
C1 C2 1.391(5) . ?
C1 C6 1.401(5) . ?
C2 C3 1.375(6) . ?
C2 C19 1.502(5) . ?
C3 H3 0.9500 . ?
C3 C4 1.396(5) . ?
C4 C5 1.389(5) . ?
C4 C20 1.491(5) . ?
C5 H5 0.9500 . ?
C5 C6 1.391(5) . ?
C6 C7 1.478(5) . ?
C7 C8 1.394(5) . ?
C7 C11 1.404(5) . ?
C8 H8 0.9500 . ?
C8 C9 1.378(5) . ?
C9 H9 0.9500 . ?
C9 C10 1.383(5) . ?
C10 C12 1.510(5) . ?
C11 H11 0.9500 . ?
C13 C14 1.399(5) . ?
C13 C18 1.406(5) . ?
C14 C15 1.411(5) . ?
C14 C28 1.467(6) . ?
C15 H15 0.9500 . ?
C15 C16 1.383(7) . ?
C16 H16 0.9500 . ?
C16 C17 1.373(7) . ?
C17 H17 0.9500 . ?
C17 C18 1.394(5) . ?
C18 C32 1.519(6) . ?
C21 H21A 0.9900 . ?
C21 H21B 0.9900 . ?
C21 C22 1.511(5) . ?
C22 C23 1.392(5) . ?
C22 C27 1.388(5) . ?
C23 H23 0.9500 . ?
C23 C24 1.383(6) . ?
C24 H24 0.9500 . ?
C24 C25 1.394(8) . ?
C25 H25 0.9500 . ?
C25 C26 1.359(8) . ?
C26 H26 0.9500 . ?
C26 C27 1.388(6) . ?
C27 H27 0.9500 . ?
C28 H28 0.9500 . ?
C28 C29 1.308(6) . ?
C29 H29 0.9500 . ?
C29 C30 1.482(7) . ?
C31 H31A 0.9800 . ?
C31 H31B 0.9800 . ?
C31 H31C 0.9800 . ?
C32 H32 1.0000 . ?
C32 C33 1.526(8) . ?
C32 C34 1.544(7) . ?
C33 H33A 0.9800 . ?
C33 H33B 0.9800 . ?
C33 H33C 0.9800 . ?
C34 H34A 0.9800 . ?
C34 H34B 0.9800 . ?
C34 H34C 0.9800 . ?
F7 C53 1.340(5) . ?
F8 C53 1.311(5) . ?
F9 C53 1.336(5) . ?
F10 C54 1.331(7) . ?
F11 C54 1.265(8) . ?
F12 C54 1.293(6) . ?
O4 C46 1.223(4) . ?
O5 C64 1.200(5) . ?
O6 C64 1.332(5) . ?
O6 C65 1.445(5) . ?
N3 C44 1.343(4) . ?
N3 C45 1.339(4) . ?
N4 C46 1.349(4) . ?
N4 C47 1.438(4) . ?
N4 C55 1.487(4) . ?
C35 H35 0.9500 . ?
C35 C36 1.398(5) . ?
C35 C40 1.384(5) . ?
C36 C37 1.389(5) . ?
C36 C53 1.502(5) . ?
C37 H37 0.9500 . ?
C37 C38 1.393(5) . ?
C38 C39 1.392(5) . ?
C38 C54 1.498(6) . ?
C39 H39 0.9500 . ?
C39 C40 1.398(5) . ?
C40 C41 1.490(4) . ?
C41 C42 1.389(5) . ?
C41 C45 1.392(4) . ?
C42 H42 0.9500 . ?
C42 C43 1.387(5) . ?
C43 H43 0.9500 . ?
C43 C44 1.385(4) . ?
C44 C46 1.504(4) . ?
C45 H45 0.9500 . ?
C47 C48 1.413(4) . ?
C47 C52 1.404(4) . ?
C48 C49 1.392(4) . ?
C48 C62 1.466(4) . ?
C49 H49 0.9500 . ?
C49 C50 1.391(5) . ?
C50 H50 0.9500 . ?
C50 C51 1.372(5) . ?
C51 H51 0.9500 . ?
C51 C52 1.399(4) . ?
C52 C66 1.529(4) . ?
C55 H55A 0.9900 . ?
C55 H55B 0.9900 . ?
C55 C56 1.498(5) . ?
C56 C57 1.376(6) . ?
C56 C61 1.400(6) . ?
C57 H57 0.9500 . ?
C57 C58 1.425(8) . ?
C58 H58 0.9500 . ?
C58 C59 1.362(11) . ?
C59 H59 0.9500 . ?
C59 C60 1.344(11) . ?
C60 H60 0.9500 . ?
C60 C61 1.364(8) . ?
C61 H61 0.9500 . ?
C62 H62 0.9500 . ?
C62 C63 1.331(5) . ?
C63 H63 0.9500 . ?
C63 C64 1.482(5) . ?
C65 H65A 0.9800 . ?
C65 H65B 0.9800 . ?
C65 H65C 0.9800 . ?
C66 H66 1.0000 . ?
C66 C67 1.530(5) . ?
C66 C68 1.522(5) . ?
C67 H67A 0.9800 . ?
C67 H67B 0.9800 . ?
C67 H67C 0.9800 . ?
C68 H68A 0.9800 . ?
C68 H68B 0.9800 . ?
C68 H68C 0.9800 . ?
